data_4077183
loop_
_publ_author_name
'Le Magu\`eres, P.'
'Lindeman, S. V.'
'Kochi, J. K.'

_publ_section_title
;
 Electron Redistribution of Aromatic Ligands in (Arene)Cr(CO)3Complexes.
 Structural (Bond-Length) Changes as Quantitative Measures
;
_journal_issue 1
_journal_name_full Organometallics
_journal_page_first 115
_journal_paper_doi 10.1021/om000658l
_journal_volume 20
_journal_year 2001
_chemical_compound_source 'chemical synthesis'
_chemical_formula_sum 'C16 H18'
_chemical_formula_weight 210.30
_chemical_name_common DMA
_chemical_name_systematic
; 
 1,2,3,4,5,6,7,8-Octahydro-1,4:5,8-dimethanoanthracene 
;
_space_group_IT_number 15
_symmetry_cell_setting monoclinic
_symmetry_space_group_name_Hall '-C 2yc'
_symmetry_space_group_name_H-M 'C 1 2/c 1'
_atom_sites_solution_hydrogens geom
_atom_sites_solution_primary direct
_atom_sites_solution_secondary difmap
_audit_creation_method SHELXL
_cell_angle_alpha 90.00
_cell_angle_beta 92.563(1)
_cell_angle_gamma 90.00
_cell_formula_units_Z 4
_cell_length_a 10.5037(6)
_cell_length_b 5.5865(3)
_cell_length_c 19.400(1)
_cell_measurement_reflns_used 184
_cell_measurement_temperature 123(2)
_cell_measurement_theta_max 36
_cell_measurement_theta_min 4
_cell_volume 1137.23(11)
_computing_cell_refinement 'SAINT V4.050 (Siemens, 1989-95)'
_computing_data_collection 'SMART V4.050 (Siemens, 1989-95)'
_computing_data_reduction 'SAINT V4.050 (Siemens, 1989-95)'
_computing_molecular_graphics 'XP V5.06 (Siemens, 1996)'
_computing_publication_material 'SHELXL-93 & XCIF V5.05 (Siemens, 1996)'
_computing_structure_refinement 'SHELXL-93 (Sheldrick, 1993)'
_computing_structure_solution 'SHELXS-86 (Sheldrick, 1990)'
_diffrn_ambient_temperature 123(2)
_diffrn_measurement_device 'Siemens SMART'
_diffrn_measurement_method
;
\w-scan, frame range 0.3 deg, hemisphere
;
_diffrn_radiation_monochromator graphite
_diffrn_radiation_source 'normal-focus sealed tube'
_diffrn_radiation_type MoK\a
_diffrn_radiation_wavelength 0.71073
_diffrn_reflns_av_R_equivalents 0.0656
_diffrn_reflns_av_sigmaI/netI 0.0624
_diffrn_reflns_limit_h_max 17
_diffrn_reflns_limit_h_min -17
_diffrn_reflns_limit_k_max 9
_diffrn_reflns_limit_k_min 0
_diffrn_reflns_limit_l_max 31
_diffrn_reflns_limit_l_min 0
_diffrn_reflns_number 7207
_diffrn_reflns_theta_max 36.28
_diffrn_reflns_theta_min 2.10
_diffrn_standards_decay_% 0.3
_diffrn_standards_number 219
_exptl_absorpt_coefficient_mu 0.069
_exptl_absorpt_correction_T_max 0.963
_exptl_absorpt_correction_T_min 0.732
_exptl_absorpt_correction_type 'Semi-empirical (SADABS procedure)'
_exptl_crystal_colour colorless
_exptl_crystal_density_diffrn 1.228
_exptl_crystal_density_method none
_exptl_crystal_description prism
_exptl_crystal_F_000 456
_exptl_crystal_size_max 0.15
_exptl_crystal_size_mid 0.10
_exptl_crystal_size_min 0.05
_refine_diff_density_max 0.797
_refine_diff_density_min -0.490
_refine_diff_density_rms 0.095
_refine_ls_extinction_method none
_refine_ls_goodness_of_fit_all 1.148
_refine_ls_goodness_of_fit_obs 1.271
_refine_ls_hydrogen_treatment refall
_refine_ls_matrix_type full
_refine_ls_number_parameters 109
_refine_ls_number_reflns 2564
_refine_ls_number_restraints 0
_refine_ls_restrained_S_all 1.419
_refine_ls_restrained_S_obs 1.271
_refine_ls_R_factor_all 0.1439
_refine_ls_R_factor_obs 0.0973
_refine_ls_shift/esd_max -0.007
_refine_ls_shift/esd_mean 0.001
_refine_ls_structure_factor_coef Fsqd
_refine_ls_weighting_details 'w=1/[\s^2^(Fo^2^)+(0.0620P)^2^+5.0577P] where P=(Fo^2^+2Fc^2^)/3'
_refine_ls_weighting_scheme calc
_refine_ls_wR_factor_all 0.3029
_refine_ls_wR_factor_obs 0.2285
_reflns_number_observed 1773
_reflns_number_total 2594
_reflns_observed_criterion >2sigma(I)
_cod_data_source_file om000658l.cif
_cod_data_source_block DMA
_cod_depositor_comments
;
The following automatic conversions were performed:

'_refine_ls_weighting_scheme' value 'calc
w=1/[\s^2^(Fo^2^)+(0.0620P)^2^+5.0577P] where P=(Fo^2^+2Fc^2^)/3' was
changed to 'calc'. New tag '_refine_ls_weighting_details' was
created. The value of the new tag was set to
'w=1/[\s^2^(Fo^2^)+(0.0620P)^2^+5.0577P] where P=(Fo^2^+2Fc^2^)/3'.

Automatic conversion script
Id: cif_fix_values 3143 2015-03-26 13:38:13Z robertas 
;
_cod_original_cell_volume 1137.2(1)
_cod_original_sg_symbol_H-M C2/c
_cod_database_code 4077183

loop_
_symmetry_equiv_pos_as_xyz
'x, y, z'
'-x, y, -z+1/2'
'x+1/2, y+1/2, z'
'-x+1/2, y+1/2, -z+1/2'
'-x, -y, -z'
'x, -y, z-1/2'
'-x+1/2, -y+1/2, -z'
'x+1/2, -y+1/2, z-1/2'

loop_
_atom_site_aniso_label
_atom_site_aniso_U_11
_atom_site_aniso_U_22
_atom_site_aniso_U_33
_atom_site_aniso_U_23
_atom_site_aniso_U_13
_atom_site_aniso_U_12
C1 0.0146(8) 0.0191(8) 0.0126(7) 0.0022(7) 0.0006(6) -0.0010(7)
C2 0.0190(8) 0.0121(7) 0.0098(7) 0.0009(6) -0.0011(6) -0.0019(7)
C3 0.0194(8) 0.0121(7) 0.0104(7) 0.0008(6) 0.0005(6) 0.0000(7)
C4 0.0298(11) 0.0189(9) 0.0120(8) -0.0020(7) 0.0016(7) 0.0084(8)
C5 0.0238(10) 0.0194(9) 0.0107(7) 0.0009(7) 0.0015(7) 0.0024(8)
C6 0.0244(10) 0.0192(9) 0.0119(8) 0.0010(7) -0.0017(7) -0.0009(8)
C7 0.0285(11) 0.0178(9) 0.0127(8) -0.0013(7) -0.0014(7) -0.0084(8)
C8 0.050(2) 0.0131(8) 0.0153(9) -0.0022(7) 0.0003(9) 0.0012(9)

loop_
_atom_site_label
_atom_site_type_symbol
_atom_site_fract_x
_atom_site_fract_y
_atom_site_fract_z
_atom_site_U_iso_or_equiv
_atom_site_thermal_displace_type
_atom_site_occupancy
_atom_site_calc_flag
C1 C 0.6140(2) 0.2489(4) 0.49987(10) 0.0155(4) Uani 1 d
H1A H 0.5223(25) 0.2454(49) 0.4995(14) 0.009(6) Uiso 1 d
C2 C 0.6790(2) 0.1252(3) 0.44997(9) 0.0137(3) Uani 1 d
C3 C 0.8135(2) 0.1262(4) 0.45020(10) 0.0140(3) Uani 1 d
C4 C 0.8494(2) -0.0130(4) 0.38709(10) 0.0202(4) Uani 1 d
H4A H 0.9403(28) -0.0690(53) 0.3866(15) 0.016(7) Uiso 1 d
C5 C 0.8106(2) 0.1438(4) 0.32304(10) 0.0179(4) Uani 1 d
H5A H 0.8495(27) 0.0690(51) 0.2796(14) 0.013(6) Uiso 1 d
H5B H 0.8544(27) 0.3103(53) 0.3272(15) 0.016(7) Uiso 1 d
C6 C 0.6621(2) 0.1432(4) 0.32271(10) 0.0186(4) Uani 1 d
H6A H 0.6234(29) 0.0706(56) 0.2796(16) 0.022(8) Uiso 1 d
H6B H 0.6258(32) 0.3177(64) 0.3282(18) 0.031(9) Uiso 1 d
C7 C 0.6341(2) -0.0152(4) 0.38670(11) 0.0197(4) Uani 1 d
H7A H 0.5429(33) -0.0613(63) 0.3869(17) 0.032(9) Uiso 1 d
C8 C 0.7421(3) -0.2019(4) 0.38324(12) 0.0261(5) Uani 1 d
H8A H 0.7451(31) -0.3139(65) 0.4240(18) 0.033(9) Uiso 1 d
H8B H 0.7420(30) -0.2896(62) 0.3370(16) 0.027(8) Uiso 1 d

loop_
_atom_type_symbol
_atom_type_description
_atom_type_scat_dispersion_real
_atom_type_scat_dispersion_imag
_atom_type_scat_source
C C 0.0033 0.0016 'International Tables Vol C Tables 4.2.6.8 and 6.1.1.4'
H H 0.0000 0.0000 'International Tables Vol C Tables 4.2.6.8 and 6.1.1.4'

loop_
_geom_angle_atom_site_label_1
_geom_angle_atom_site_label_2
_geom_angle_atom_site_label_3
_geom_angle
_geom_angle_site_symmetry_1
C3 C1 C2 117.5(2) 7_656
C1 C2 C3 121.1(2) .
C1 C2 C7 132.5(2) .
C3 C2 C7 106.2(2) .
C1 C3 C2 121.3(2) 7_656
C1 C3 C4 132.3(2) 7_656
C2 C3 C4 106.3(2) .
C3 C4 C8 100.6(2) .
C3 C4 C5 106.9(2) .
C8 C4 C5 100.5(2) .
C6 C5 C4 103.1(2) .
C5 C6 C7 102.8(2) .
C2 C7 C8 100.5(2) .
C2 C7 C6 106.7(2) .
C8 C7 C6 100.6(2) .
C4 C8 C7 94.1(2) .

loop_
_geom_bond_atom_site_label_1
_geom_bond_atom_site_label_2
_geom_bond_distance
_geom_bond_site_symmetry_2
C1 C3 1.392(3) 7_656
C1 C2 1.393(3) .
C2 C3 1.413(3) .
C2 C7 1.514(3) .
C3 C1 1.392(3) 7_656
C3 C4 1.512(3) .
C4 C8 1.543(4) .
C4 C5 1.559(3) .
C5 C6 1.559(3) .
C6 C7 1.563(3) .
C7 C8 1.545(4) .

loop_
_geom_torsion_atom_site_label_1
_geom_torsion_atom_site_label_2
_geom_torsion_atom_site_label_3
_geom_torsion_atom_site_label_4
_geom_torsion
_geom_torsion_site_symmetry_1
_geom_torsion_site_symmetry_4
C3 C1 C2 C3 0.1(3) 7_656 .
C3 C1 C2 C7 -175.9(2) 7_656 .
C1 C2 C3 C1 -0.1(3) . 7_656
C7 C2 C3 C1 176.9(2) . 7_656
C1 C2 C3 C4 -176.9(2) . .
C7 C2 C3 C4 0.1(2) . .
C1 C3 C4 C8 149.7(2) 7_656 .
C2 C3 C4 C8 -34.0(2) . .
C1 C3 C4 C5 -105.8(3) 7_656 .
C2 C3 C4 C5 70.5(2) . .
C3 C4 C5 C6 -68.2(2) . .
C8 C4 C5 C6 36.4(2) . .
C4 C5 C6 C7 -0.2(2) . .
C1 C2 C7 C8 -149.7(2) . .
C3 C2 C7 C8 33.8(2) . .
C1 C2 C7 C6 105.8(3) . .
C3 C2 C7 C6 -70.7(2) . .
C5 C6 C7 C2 68.4(2) . .
C5 C6 C7 C8 -36.0(2) . .
C3 C4 C8 C7 51.9(2) . .
C5 C4 C8 C7 -57.7(2) . .
C2 C7 C8 C4 -51.8(2) . .
C6 C7 C8 C4 57.6(2) . .
